data_7717667
loop_
_publ_author_name
'Killeen, Charles'
'Oliver, Allen Grayson'
'McIndoe, J. Scott'

_publ_section_title
;
 An Electrospray-Active N-Heterocyclic Carbene Ligand for Real-Time
 Analysis of Organometallic Reactions
;
_journal_name_full 'Dalton Transactions'
_journal_paper_doi 10.1039/D4DT03243H
_journal_year 2025
_chemical_absolute_configuration ad
_chemical_formula_moiety '2(C41 H45 N2 P), 4(F6 P), 1.5(H2 O)'
_chemical_formula_sum 'C82 H93 F24 N4 O1.5 P6'
_chemical_formula_weight 1800.42
_chemical_name_common ESIMes
_chemical_name_systematic '1,3-dimesityl-5-(2-(triphenylphosphonio)ethyl)imidazolinium dihexafluorophosphate'
_chemical_properties_physical Moisture-sensitive,Hygroscopic
_space_group_crystal_system monoclinic
_space_group_IT_number 4
_space_group_name_Hall 'P 2yb'
_space_group_name_H-M_alt 'P 1 21 1'
_atom_sites_solution_hydrogens mixed
_atom_sites_solution_primary dual
_atom_sites_solution_secondary difmap
_audit_creation_method
;FinalCif V128 by Daniel Kratzert, Freiburg 2023, 
https://dkratzert.de/finalcif.html
;
_audit_update_record
;
2024-10-16 deposited with the CCDC.	2024-12-13 downloaded from the CCDC.
;
_cell_angle_alpha 90
_cell_angle_beta 99.961(3)
_cell_angle_gamma 90
_cell_formula_units_Z 2
_cell_length_a 9.5558(5)
_cell_length_b 21.0574(12)
_cell_length_c 21.9139(14)
_cell_measurement_reflns_used 9706
_cell_measurement_temperature 120(2)
_cell_measurement_theta_max 66.1365
_cell_measurement_theta_min 2.9305
_cell_volume 4343.1(4)
_computing_cell_refinement 'Bruker SAINT (Bruker, 2021)'
_computing_data_collection 'Bruker APEX-4 (Bruker, 2021)'
_computing_data_reduction 'Bruker SAINT (Bruker, 2021)'
_computing_molecular_graphics 'Mercury (Macrae et al., 2020)'
_computing_publication_material 'FinalCIF (Kratzert, 2023)/CIFTAB (Sheldrick, 2008)'
_computing_structure_refinement 'SHELXL-2019/2 (Sheldrick, 2015b)'
_computing_structure_solution 'SHELXT-2018/2 (Sheldrick, 2015a)'
_diffrn_ambient_temperature 120(2)
_diffrn_detector 'CMOS Area Detector'
_diffrn_detector_area_resol_mean 7.41
_diffrn_detector_type 'Bruker PHOTON-III'
_diffrn_measured_fraction_theta_full 1.000
_diffrn_measured_fraction_theta_max 0.994
_diffrn_measurement_device 'four-circle diffractometer'
_diffrn_measurement_device_type 'Bruker Venture'
_diffrn_measurement_method 'combination of \w and \f-scans'
_diffrn_radiation_monochromator 'HELIOS Multi-layer'
_diffrn_radiation_source 'Incoatec Diamond micro-focus'
_diffrn_radiation_type CuK\a
_diffrn_radiation_wavelength 1.54178
_diffrn_reflns_av_R_equivalents 0.0813
_diffrn_reflns_av_unetI/netI 0.0501
_diffrn_reflns_Laue_measured_fraction_full 1.000
_diffrn_reflns_Laue_measured_fraction_max 0.994
_diffrn_reflns_limit_h_max 11
_diffrn_reflns_limit_h_min -9
_diffrn_reflns_limit_k_max 25
_diffrn_reflns_limit_k_min -25
_diffrn_reflns_limit_l_max 26
_diffrn_reflns_limit_l_min -26
_diffrn_reflns_number 95092
_diffrn_reflns_point_group_measured_fraction_full 0.999
_diffrn_reflns_point_group_measured_fraction_max 0.993
_diffrn_reflns_theta_full 67.679
_diffrn_reflns_theta_max 68.871
_diffrn_reflns_theta_min 2.047
_diffrn_source_current 1.2
_diffrn_source_voltage 50.0
_exptl_absorpt_coefficient_mu 2.018
_exptl_absorpt_correction_T_max 0.8643
_exptl_absorpt_correction_T_min 0.5902
_exptl_absorpt_correction_type numerical
_exptl_absorpt_process_details
;SADABS-2016/2 - Bruker AXS area detector scaling and absorption correction: 
Krause, L., Herbst-Irmer, R., Sheldrick G.M. & Stalke D., J. Appl. Cryst. 48 
(2015) 3-10
;
_exptl_crystal_colour colourless
_exptl_crystal_density_diffrn 1.377
_exptl_crystal_description rod
_exptl_crystal_F_000 1862
_exptl_crystal_recrystallization_method 'Re-crystallisation from solvent: 1,2-dichloroethane, hexanes'
_exptl_crystal_size_max 0.187
_exptl_crystal_size_mid 0.058
_exptl_crystal_size_min 0.054
_refine_diff_density_max 0.460
_refine_diff_density_min -0.535
_refine_diff_density_rms 0.061
_refine_ls_abs_structure_details 'Refined as an inversion twin. Twin domain ratio: 0.61:0.39.'
_refine_ls_abs_structure_Flack 0.40(4)
_refine_ls_extinction_method none
_refine_ls_goodness_of_fit_ref 1.032
_refine_ls_hydrogen_treatment constr
_refine_ls_matrix_type full
_refine_ls_number_parameters 1172
_refine_ls_number_reflns 16012
_refine_ls_number_restraints 187
_refine_ls_restrained_S_all 1.027
_refine_ls_R_factor_all 0.0918
_refine_ls_R_factor_gt 0.0740
_refine_ls_shift/su_max 0.000
_refine_ls_shift/su_mean 0.000
_refine_ls_structure_factor_coef Fsqd
_refine_ls_weighting_details 'w=1/[\s^2^(Fo^2^)+(0.1396P)^2^+1.1685P] where P=(Fo^2^+2Fc^2^)/3'
_refine_ls_weighting_scheme calc
_refine_ls_wR_factor_gt 0.2048
_refine_ls_wR_factor_ref 0.2280
_reflns_Friedel_coverage 0.940
_reflns_Friedel_fraction_full 0.999
_reflns_Friedel_fraction_max 0.991
_reflns_number_gt 12073
_reflns_number_total 16012
_reflns_threshold_expression 'I > 2\s(I)'
_cod_data_source_file d4dt03243h2.cif
_cod_data_source_block ckjsm2302
_cod_original_sg_symbol_H-M 'P 21'
_cod_original_formula_sum 'C82 H93 F24 N4 O1.50 P6'
_cod_database_code 7717667
_shelx_shelxl_version_number 2019/3
_shelx_space_group_comment
;
The symmetry employed for this shelxl refinement is uniquely defined
by the following loop, which should always be used as a source of
symmetry information in preference to the above space-group names.
They are only intended as comments.
;
_shelx_estimated_absorpt_t_min 0.704
_shelx_estimated_absorpt_t_max 0.899

loop_
_space_group_symop_operation_xyz
'x, y, z'
'-x, y+1/2, -z'

loop_
_atom_site_label
_atom_site_type_symbol
_atom_site_fract_x
_atom_site_fract_y
_atom_site_fract_z
_atom_site_U_iso_or_equiv
_atom_site_adp_type
_atom_site_occupancy
_atom_site_site_symmetry_order
_atom_site_calc_flag
_atom_site_refinement_flags_posn
_atom_site_refinement_flags_adp
_atom_site_refinement_flags_occupancy
_atom_site_disorder_assembly
_atom_site_disorder_group
P1 P 0.3254(3) 0.61554(11) 0.53780(12) 0.0868(6) Uani 1 1 d . . . . .
N1 N 0.6200(6) 0.4580(3) 0.4606(3) 0.0648(13) Uani 1 1 d . . . . .
N2 N 0.6279(6) 0.4387(3) 0.3626(3) 0.0659(14) Uani 1 1 d . . . . .
C1 C 0.3698(9) 0.5398(4) 0.5080(4) 0.083(2) Uani 1 1 d . . . . .
H1A H 0.442247 0.519053 0.539493 0.100 Uiso 1 1 calc R U . . .
H1B H 0.283969 0.512603 0.502009 0.100 Uiso 1 1 calc R U . . .
C2 C 0.4265(8) 0.5429(4) 0.4468(4) 0.0729(18) Uani 1 1 d . . . . .
H2A H 0.507926 0.572562 0.451161 0.087 Uiso 1 1 calc R U . . .
H2B H 0.351244 0.559245 0.413753 0.087 Uiso 1 1 calc R U . . .
C3 C 0.4744(7) 0.4763(3) 0.4283(4) 0.0650(16) Uani 1 1 d . . . . .
H3 H 0.404549 0.443854 0.437508 0.078 Uiso 1 1 calc R U . . .
C4 C 0.4890(8) 0.4712(4) 0.3599(4) 0.0755(19) Uani 1 1 d . . . . .
H4A H 0.410697 0.445760 0.336255 0.091 Uiso 1 1 calc R U . . .
H4B H 0.489675 0.513721 0.340660 0.091 Uiso 1 1 calc R U . . .
C5 C 0.6935(7) 0.4348(3) 0.4199(4) 0.0660(16) Uani 1 1 d . . . . .
H5 H 0.785514 0.416853 0.431225 0.079 Uiso 1 1 calc R U . . .
C6 C 0.2015(9) 0.6565(4) 0.4831(5) 0.083(2) Uani 1 1 d . . . . .
C7 C 0.0952(9) 0.6238(4) 0.4426(5) 0.086(2) Uani 1 1 d . . . . .
H7 H 0.096267 0.578680 0.441377 0.103 Uiso 1 1 calc R U . . .
C8 C -0.0093(10) 0.6563(5) 0.4049(6) 0.097(3) Uani 1 1 d . . . . .
H8 H -0.079982 0.633276 0.377976 0.117 Uiso 1 1 calc R U . . .
C9 C -0.0153(11) 0.7210(5) 0.4050(6) 0.101(3) Uani 1 1 d . . . . .
H9 H -0.089744 0.742628 0.378733 0.121 Uiso 1 1 calc R U . . .
C10 C 0.0885(12) 0.7550(5) 0.4437(6) 0.106(3) Uani 1 1 d . . . . .
H10 H 0.086593 0.800110 0.443343 0.127 Uiso 1 1 calc R U . . .
C11 C 0.1941(13) 0.7234(5) 0.4825(6) 0.102(3) Uani 1 1 d . . . . .
H11 H 0.263639 0.747093 0.509388 0.123 Uiso 1 1 calc R U . . .
C12 C 0.2279(16) 0.6046(7) 0.5982(7) 0.074(5) Uani 0.5 1 d G U P A 1
C13 C 0.1653(18) 0.6561(6) 0.6225(9) 0.078(5) Uani 0.5 1 d G U P A 1
H13 H 0.160916 0.696127 0.602184 0.094 Uiso 0.5 1 calc R U P A 1
C14 C 0.1092(18) 0.6492(7) 0.6766(9) 0.093(6) Uani 0.5 1 d G U P A 1
H14 H 0.066457 0.684468 0.693196 0.112 Uiso 0.5 1 calc R U P A 1
C15 C 0.1157(18) 0.5907(8) 0.7063(7) 0.094(7) Uani 0.5 1 d G U P A 1
H15 H 0.077328 0.585973 0.743236 0.113 Uiso 0.5 1 calc R U P A 1
C16 C 0.1782(18) 0.5391(6) 0.6819(7) 0.104(6) Uani 0.5 1 d G U P A 1
H16 H 0.182658 0.499135 0.702264 0.124 Uiso 0.5 1 calc R U P A 1
C17 C 0.2344(17) 0.5460(6) 0.6279(7) 0.097(5) Uani 0.5 1 d G U P A 1
H17 H 0.277118 0.510792 0.611251 0.117 Uiso 0.5 1 calc R U P A 1
C12A C 0.2695(18) 0.5950(10) 0.6124(8) 0.093(7) Uani 0.5 1 d G U P A 2
C13A C 0.1582(19) 0.6306(10) 0.6278(9) 0.102(7) Uani 0.5 1 d G U P A 2
H13A H 0.120808 0.665388 0.602589 0.122 Uiso 0.5 1 calc R U P A 2
C14A C 0.1015(17) 0.6152(11) 0.6802(9) 0.104(7) Uani 0.5 1 d G U P A 2
H14A H 0.025399 0.639519 0.690814 0.124 Uiso 0.5 1 calc R U P A 2
C15A C 0.1561(19) 0.5643(11) 0.7172(7) 0.121(10) Uani 0.5 1 d G U P A 2
H15A H 0.117413 0.553784 0.753011 0.146 Uiso 0.5 1 calc R U P A 2
C16A C 0.267(2) 0.5287(8) 0.7017(8) 0.120(7) Uani 0.5 1 d G U P A 2
H16A H 0.304837 0.493917 0.726984 0.144 Uiso 0.5 1 calc R U P A 2
C17A C 0.3242(18) 0.5441(8) 0.6493(8) 0.101(6) Uani 0.5 1 d G U P A 2
H17A H 0.400249 0.519784 0.638760 0.121 Uiso 0.5 1 calc R U P A 2
C18 C 0.4843(9) 0.6597(4) 0.5599(4) 0.083(2) Uani 1 1 d . . . . .
C19 C 0.5590(11) 0.6600(5) 0.6224(5) 0.090(2) Uani 1 1 d . . . . .
H19 H 0.520682 0.638991 0.654212 0.108 Uiso 1 1 calc R U . . .
C20 C 0.6863(11) 0.6910(5) 0.6357(5) 0.091(2) Uani 1 1 d . . . . .
H20 H 0.735822 0.690978 0.677187 0.109 Uiso 1 1 calc R U . . .
C21 C 0.7455(9) 0.7222(4) 0.5912(5) 0.082(2) Uani 1 1 d . . . . .
H21 H 0.834413 0.743115 0.602001 0.099 Uiso 1 1 calc R U . . .
C22 C 0.6731(10) 0.7230(4) 0.5295(4) 0.083(2) Uani 1 1 d . . . . .
H22 H 0.712669 0.744739 0.498498 0.099 Uiso 1 1 calc R U . . .
C23 C 0.5424(9) 0.6916(4) 0.5140(4) 0.081(2) Uani 1 1 d . . . . .
H23 H 0.493311 0.691892 0.472428 0.097 Uiso 1 1 calc R U . . .
C24 C 0.6664(8) 0.4618(3) 0.5266(3) 0.0651(15) Uani 1 1 d . . . . .
C25 C 0.7535(9) 0.5125(4) 0.5505(4) 0.077(2) Uani 1 1 d . . . . .
C26 C 0.7821(11) 0.5187(5) 0.6141(4) 0.088(2) Uani 1 1 d . . . . .
H26 H 0.839548 0.553304 0.631383 0.106 Uiso 1 1 calc R U . . .
C27 C 0.7315(13) 0.4774(5) 0.6539(4) 0.094(3) Uani 1 1 d . . . . .
C28 C 0.6506(12) 0.4264(4) 0.6270(4) 0.089(2) Uani 1 1 d . . . . .
H28 H 0.616321 0.396969 0.653786 0.107 Uiso 1 1 calc R U . . .
C29 C 0.6172(8) 0.4158(4) 0.5644(4) 0.0727(18) Uani 1 1 d . . . . .
C30 C 0.8156(9) 0.5577(4) 0.5096(5) 0.086(2) Uani 1 1 d . . . . .
H30A H 0.899712 0.538469 0.497095 0.129 Uiso 1 1 calc R U . . .
H30B H 0.842781 0.597182 0.532199 0.129 Uiso 1 1 calc R U . . .
H30C H 0.744925 0.566969 0.472627 0.129 Uiso 1 1 calc R U . . .
C31 C 0.7631(17) 0.4879(6) 0.7239(5) 0.120(4) Uani 1 1 d . . . . .
H31A H 0.848586 0.464088 0.741758 0.181 Uiso 1 1 calc R U . . .
H31B H 0.682489 0.473035 0.742280 0.181 Uiso 1 1 calc R U . . .
H31C H 0.778540 0.533221 0.732592 0.181 Uiso 1 1 calc R U . . .
C32 C 0.5350(9) 0.3589(4) 0.5389(5) 0.080(2) Uani 1 1 d . . . . .
H32A H 0.434664 0.370302 0.526702 0.121 Uiso 1 1 calc R U . . .
H32B H 0.544342 0.325537 0.570526 0.121 Uiso 1 1 calc R U . . .
H32C H 0.571924 0.343342 0.502607 0.121 Uiso 1 1 calc R U . . .
C33 C 0.6795(7) 0.4160(4) 0.3084(3) 0.0645(15) Uani 1 1 d . . . . .
C34 C 0.7550(6) 0.4572(4) 0.2765(4) 0.0662(16) Uani 1 1 d . . . . .
C35 C 0.7937(7) 0.4362(4) 0.2218(4) 0.0724(19) Uani 1 1 d . . . . .
H35 H 0.843630 0.463641 0.198609 0.087 Uiso 1 1 calc R U . . .
C36 C 0.7595(8) 0.3752(4) 0.2010(4) 0.0739(19) Uani 1 1 d . . . . .
C37 C 0.6884(8) 0.3343(4) 0.2344(4) 0.0758(19) Uani 1 1 d . . . . .
H37 H 0.667288 0.292341 0.219681 0.091 Uiso 1 1 calc R U . . .
C38 C 0.6476(8) 0.3536(3) 0.2891(4) 0.0690(17) Uani 1 1 d . . . . .
C39 C 0.7959(8) 0.5231(4) 0.3011(4) 0.079(2) Uani 1 1 d . . . . .
H39A H 0.713962 0.543214 0.314535 0.119 Uiso 1 1 calc R U . . .
H39B H 0.825995 0.548677 0.268302 0.119 Uiso 1 1 calc R U . . .
H39C H 0.874247 0.519925 0.336287 0.119 Uiso 1 1 calc R U . . .
C40 C 0.7993(12) 0.3538(6) 0.1387(5) 0.098(3) Uani 1 1 d . . . . .
H40A H 0.789769 0.389766 0.109895 0.148 Uiso 1 1 calc R U . . .
H40B H 0.735589 0.319484 0.120993 0.148 Uiso 1 1 calc R U . . .
H40C H 0.897636 0.338527 0.145646 0.148 Uiso 1 1 calc R U . . .
C41 C 0.5676(10) 0.3095(4) 0.3257(5) 0.084(2) Uani 1 1 d . . . . .
H41A H 0.625305 0.301367 0.366446 0.126 Uiso 1 1 calc R U . . .
H41B H 0.548147 0.269285 0.303314 0.126 Uiso 1 1 calc R U . . .
H41C H 0.477691 0.329332 0.330987 0.126 Uiso 1 1 calc R U . . .
P2 P 0.6909(7) 0.7861(3) 0.1080(3) 0.0630(14) Uani 0.5 1 d . . P B 1
C42 C 0.6648(13) 0.7042(6) 0.1321(9) 0.061(3) Uani 0.5 1 d . . P B 1
H42A H 0.730207 0.674325 0.116303 0.073 Uiso 0.5 1 calc R U P B 1
H42B H 0.676143 0.700304 0.177687 0.073 Uiso 0.5 1 calc R U P B 1
C43 C 0.5088(15) 0.6940(7) 0.1003(9) 0.064(4) Uani 0.5 1 d . . P B 1
H43A H 0.493418 0.709100 0.056855 0.076 Uiso 0.5 1 calc R U P B 1
H43B H 0.442389 0.716403 0.122893 0.076 Uiso 0.5 1 calc R U P B 1
P2A P 0.7216(7) 0.7871(3) 0.1362(3) 0.0630(15) Uani 0.5 1 d . . P B 2
C43A C 0.560(2) 0.6747(9) 0.1333(11) 0.076(4) Uani 0.5 1 d . . P B 2
H43C H 0.491351 0.702052 0.149968 0.092 Uiso 0.5 1 calc R U P B 2
H43D H 0.637818 0.663123 0.167550 0.092 Uiso 0.5 1 calc R U P B 2
C42A C 0.6177(19) 0.7080(8) 0.0825(12) 0.086(5) Uani 0.5 1 d . . P B 2
H42C H 0.541264 0.722357 0.048988 0.104 Uiso 0.5 1 calc R U P B 2
H42D H 0.686142 0.681221 0.064914 0.104 Uiso 0.5 1 calc R U P B 2
N3 N 0.3390(6) 0.6094(3) 0.0723(4) 0.084(2) Uani 1 1 d . . . . .
N4 N 0.3491(6) 0.5426(4) 0.1496(4) 0.0823(19) Uani 1 1 d . . . . .
C44 C 0.4880(8) 0.6160(5) 0.1034(5) 0.096(3) Uani 1 1 d . . . . .
H44 H 0.552146 0.594419 0.078383 0.115 Uiso 0.5 1 calc R U P B 1
H44A H 0.551952 0.594278 0.078386 0.115 Uiso 0.5 1 calc R U P B 2
C45 C 0.4842(8) 0.5778(6) 0.1636(5) 0.102(3) Uani 1 1 d . . . . .
H45A H 0.565968 0.548344 0.172540 0.122 Uiso 1 1 calc R U . . .
H45B H 0.485133 0.606466 0.199441 0.122 Uiso 1 1 calc R U . . .
C46 C 0.2755(7) 0.5644(4) 0.0987(4) 0.078(2) Uani 1 1 d . . . . .
H46 H 0.183300 0.549150 0.081911 0.094 Uiso 1 1 calc R U . . .
C47 C 0.7801(9) 0.8130(4) 0.0573(6) 0.095(3) Uani 1 1 d . . . . .
C48 C 0.7570(11) 0.7816(7) 0.0012(8) 0.127(5) Uani 1 1 d . . . . .
H48 H 0.702671 0.743582 -0.002793 0.152 Uiso 1 1 calc R U . . .
C49 C 0.8108(14) 0.8038(9) -0.0495(7) 0.139(6) Uani 1 1 d . . . . .
H49 H 0.793923 0.782017 -0.088031 0.167 Uiso 1 1 calc R U . . .
C50 C 0.8914(11) 0.8600(8) -0.0418(5) 0.117(4) Uani 1 1 d . . . . .
H50 H 0.931855 0.875958 -0.075412 0.141 Uiso 1 1 calc R U . . .
C51 C 0.9127(8) 0.8922(5) 0.0132(5) 0.089(2) Uani 1 1 d . . . . .
H51 H 0.964973 0.930770 0.016890 0.107 Uiso 1 1 calc R U . . .
C52 C 0.8586(9) 0.8690(4) 0.0639(5) 0.083(2) Uani 1 1 d . . . . .
H52 H 0.875005 0.891058 0.102328 0.100 Uiso 1 1 calc R U . . .
C53 C 0.5548(10) 0.8344(4) 0.1286(5) 0.089(3) Uani 1 1 d . . . . .
C54 C 0.4929(12) 0.8736(4) 0.0804(6) 0.097(3) Uani 1 1 d . . . . .
H54 H 0.534856 0.878642 0.044386 0.117 Uiso 1 1 calc R U . . .
C55 C 0.3665(12) 0.9058(5) 0.0861(6) 0.101(3) Uani 1 1 d . . . . .
H55 H 0.324265 0.933743 0.054102 0.121 Uiso 1 1 calc R U . . .
C56 C 0.3036(10) 0.8974(5) 0.1374(5) 0.093(3) Uani 1 1 d . . . . .
H56 H 0.216267 0.917980 0.139655 0.112 Uiso 1 1 calc R U . . .
C57 C 0.3664(12) 0.8591(5) 0.1856(6) 0.101(3) Uani 1 1 d . . . . .
H57 H 0.323120 0.854062 0.221180 0.122 Uiso 1 1 calc R U . . .
C58 C 0.4937(11) 0.8280(4) 0.1820(5) 0.092(3) Uani 1 1 d . . . . .
H58 H 0.538588 0.802529 0.215540 0.110 Uiso 1 1 calc R U . . .
C59 C 0.8226(10) 0.7834(6) 0.1745(6) 0.064(4) Uani 0.5 1 d G . P B 1
C60 C 0.8429(13) 0.8340(6) 0.2158(7) 0.071(5) Uani 0.5 1 d G . P B 1
H60 H 0.777156 0.868273 0.211323 0.085 Uiso 0.5 1 calc R U P B 1
C61 C 0.9594(15) 0.8346(7) 0.2635(7) 0.091(6) Uani 0.5 1 d G . P B 1
H61 H 0.973248 0.869230 0.291753 0.109 Uiso 0.5 1 calc R U P B 1
C62 C 1.0556(14) 0.7845(8) 0.2701(7) 0.102(9) Uani 0.5 1 d G . P B 1
H62 H 1.135217 0.784932 0.302707 0.122 Uiso 0.5 1 calc R U P B 1
C63 C 1.0353(14) 0.7339(7) 0.2288(7) 0.089(6) Uani 0.5 1 d G . P B 1
H63 H 1.101096 0.699676 0.233230 0.107 Uiso 0.5 1 calc R U P B 1
C64 C 0.9189(13) 0.7333(6) 0.1810(6) 0.076(4) Uani 0.5 1 d G . P B 1
H64 H 0.905005 0.698718 0.152799 0.091 Uiso 0.5 1 calc R U P B 1
C63A C 1.0841(14) 0.7613(8) 0.2570(9) 0.101(9) Uani 0.5 1 d G . P B 2
H63A H 1.158865 0.731018 0.263200 0.121 Uiso 0.5 1 calc R U P B 2
C62A C 1.0886(18) 0.8134(9) 0.2963(8) 0.110(9) Uani 0.5 1 d G . P B 2
H62A H 1.166366 0.818635 0.329369 0.132 Uiso 0.5 1 calc R U P B 2
C61A C 0.979(2) 0.8578(8) 0.2873(8) 0.143(13) Uani 0.5 1 d G . P B 2
H61A H 0.982304 0.893326 0.314162 0.171 Uiso 0.5 1 calc R U P B 2
C60A C 0.8655(17) 0.8501(7) 0.2390(9) 0.108(10) Uani 0.5 1 d G . P B 2
H60A H 0.790742 0.880402 0.232787 0.130 Uiso 0.5 1 calc R U P B 2
C59A C 0.8610(13) 0.7980(7) 0.1997(7) 0.069(5) Uani 0.5 1 d G . P B 2
C64A C 0.9703(14) 0.7537(7) 0.2087(8) 0.078(5) Uani 0.5 1 d G . P B 2
H64A H 0.967299 0.718094 0.181824 0.094 Uiso 0.5 1 calc R U P B 2
C65 C 0.2781(8) 0.6340(4) 0.0103(5) 0.083(2) Uani 1 1 d . . . . .
C66 C 0.3041(9) 0.6009(4) -0.0410(6) 0.092(3) Uani 1 1 d . . . . .
C67 C 0.2403(11) 0.6225(4) -0.0986(6) 0.095(3) Uani 1 1 d . . . . .
H67 H 0.258408 0.600879 -0.134473 0.114 Uiso 1 1 calc R U . . .
C68 C 0.1496(12) 0.6753(4) -0.1056(6) 0.101(3) Uani 1 1 d . . . . .
C69 C 0.1283(14) 0.7069(4) -0.0530(7) 0.118(4) Uani 1 1 d . . . . .
H69 H 0.067699 0.743010 -0.056988 0.141 Uiso 1 1 calc R U . . .
C70 C 0.1947(12) 0.6870(4) 0.0072(7) 0.112(4) Uani 1 1 d . . . . .
C71 C 0.3956(11) 0.5420(5) -0.0358(6) 0.112(4) Uani 1 1 d . . . . .
H71A H 0.488397 0.551330 -0.010592 0.168 Uiso 1 1 calc R U . . .
H71B H 0.408714 0.528580 -0.077298 0.168 Uiso 1 1 calc R U . . .
H71C H 0.349218 0.507956 -0.016307 0.168 Uiso 1 1 calc R U . . .
C72 C 0.0711(15) 0.6932(6) -0.1687(6) 0.123(4) Uani 1 1 d . . . . .
H72A H 0.139327 0.705656 -0.195131 0.184 Uiso 1 1 calc R U . . .
H72B H 0.007073 0.728754 -0.164931 0.184 Uiso 1 1 calc R U . . .
H72C H 0.015640 0.656696 -0.187204 0.184 Uiso 1 1 calc R U . . .
C73 C 0.1659(16) 0.7239(6) 0.0635(7) 0.135(5) Uani 1 1 d . . . . .
H73A H 0.093768 0.701598 0.082172 0.202 Uiso 1 1 calc R U . . .
H73B H 0.131648 0.766514 0.050716 0.202 Uiso 1 1 calc R U . . .
H73C H 0.253860 0.727203 0.093863 0.202 Uiso 1 1 calc R U . . .
C74 C 0.3038(6) 0.4920(5) 0.1852(4) 0.082(2) Uani 1 1 d . . . . .
C75 C 0.3438(8) 0.4306(5) 0.1720(5) 0.091(3) Uani 1 1 d . . . . .
C76 C 0.2913(10) 0.3793(6) 0.2037(6) 0.105(3) Uani 1 1 d . . . . .
H76 H 0.319329 0.337135 0.196049 0.126 Uiso 1 1 calc R U . . .
C77 C 0.2023(9) 0.3892(7) 0.2443(6) 0.105(4) Uani 1 1 d . . . . .
C78 C 0.1646(8) 0.4530(7) 0.2579(5) 0.106(4) Uani 1 1 d . . . . .
H78 H 0.104965 0.460063 0.287676 0.128 Uiso 1 1 calc R U . . .
C79 C 0.2143(7) 0.5051(5) 0.2279(5) 0.091(3) Uani 1 1 d . . . . .
C80 C 0.4331(9) 0.4184(6) 0.1226(6) 0.100(3) Uani 1 1 d . . . . .
H80A H 0.384574 0.435540 0.082942 0.149 Uiso 1 1 calc R U . . .
H80B H 0.446934 0.372590 0.118577 0.149 Uiso 1 1 calc R U . . .
H80C H 0.525632 0.439198 0.134209 0.149 Uiso 1 1 calc R U . . .
C81 C 0.1432(11) 0.3338(8) 0.2763(7) 0.129(5) Uani 1 1 d . . . . .
H81A H 0.039945 0.331790 0.263063 0.193 Uiso 1 1 calc R U . . .
H81B H 0.165319 0.339757 0.321255 0.193 Uiso 1 1 calc R U . . .
H81C H 0.186217 0.294194 0.265076 0.193 Uiso 1 1 calc R U . . .
C82 C 0.1704(8) 0.5721(6) 0.2405(5) 0.099(3) Uani 1 1 d . . . . .
H82A H 0.254316 0.599718 0.246859 0.148 Uiso 1 1 calc R U . . .
H82B H 0.126520 0.572577 0.277722 0.148 Uiso 1 1 calc R U . . .
H82C H 0.102019 0.587583 0.205061 0.148 Uiso 1 1 calc R U . . .
P3 P 1.0875(3) 0.39210(13) 0.4685(3) 0.1365(16) Uani 1 1 d . . . . .
F1 F 1.1202(10) 0.3253(5) 0.4994(9) 0.260(9) Uani 1 1 d . . . . .
F2 F 0.9803(7) 0.3610(4) 0.4176(6) 0.169(4) Uani 1 1 d . . . . .
F3 F 0.9601(6) 0.3996(3) 0.5082(4) 0.132(3) Uani 1 1 d . . . . .
F4 F 1.1957(9) 0.4193(7) 0.5207(6) 0.212(7) Uani 1 1 d . . . . .
F5 F 1.2110(6) 0.3801(4) 0.4271(5) 0.152(4) Uani 1 1 d . . . . .
F6 F 1.0531(10) 0.4590(3) 0.4387(4) 0.148(3) Uani 1 1 d . . . . .
P4 P 0.5168(2) 0.69663(12) 0.32205(11) 0.0808(5) Uani 1 1 d . . . . .
F7 F 0.5040(8) 0.6212(3) 0.3142(4) 0.127(2) Uani 1 1 d . . . . .
F8 F 0.4082(6) 0.7031(3) 0.2587(2) 0.0927(14) Uani 1 1 d . . . . .
F9 F 0.3898(6) 0.6940(4) 0.3605(3) 0.1077(18) Uani 1 1 d . . . . .
F10 F 0.6267(7) 0.6874(7) 0.3836(3) 0.177(5) Uani 1 1 d . . . . .
F11 F 0.6429(6) 0.6981(4) 0.2840(3) 0.114(2) Uani 1 1 d . . . . .
F12 F 0.5216(13) 0.7704(4) 0.3282(4) 0.166(4) Uani 1 1 d . . . . .
P5 P 0.3971(4) 0.1640(2) 0.17656(16) 0.1222(11) Uani 1 1 d . . . . .
F13 F 0.4350(19) 0.1008(7) 0.1481(7) 0.257(8) Uani 1 1 d . . . . .
F14 F 0.2598(12) 0.1709(6) 0.1248(4) 0.167(4) Uani 1 1 d . . . . .
F15 F 0.3072(14) 0.1270(4) 0.2172(5) 0.172(4) Uani 1 1 d . . . . .
F16 F 0.5325(13) 0.1665(7) 0.2268(6) 0.211(5) Uani 1 1 d . . . . .
F17 F 0.4786(14) 0.2046(9) 0.1350(6) 0.240(8) Uani 1 1 d . . . . .
F18 F 0.3470(15) 0.2258(5) 0.2058(6) 0.186(4) Uani 1 1 d . . . . .
P6 P 0.86411(17) 0.54961(11) 0.06488(10) 0.0730(5) Uani 1 1 d . . . . .
F19 F 0.9741(4) 0.5024(2) 0.1052(2) 0.0796(12) Uani 1 1 d . . . . .
F20 F 0.7727(9) 0.4931(3) 0.0398(5) 0.184(5) Uani 1 1 d . . . . .
F21 F 0.7804(6) 0.5574(4) 0.1201(3) 0.124(2) Uani 1 1 d . . . . .
F22 F 0.9579(7) 0.6092(3) 0.0954(4) 0.126(2) Uani 1 1 d . . . . .
F23 F 0.9614(7) 0.5496(4) 0.0140(3) 0.128(2) Uani 1 1 d . . . . .
F24 F 0.7575(5) 0.5976(3) 0.0245(3) 0.0961(15) Uani 1 1 d . . . . .
O1 O 0.0895(16) 0.0371(6) 0.1214(6) 0.094(4) Uani 0.5 1 d . . P . .
H1OA H 0.158091 0.011796 0.119737 0.141 Uiso 0.5 1 d R U P . .
H1OB H 0.024951 0.018636 0.137047 0.141 Uiso 0.5 1 d R U P . .
O2 O -0.102(2) -0.0210(8) 0.1743(9) 0.142(8) Uani 0.5 1 d . . P . .
H2OA H -0.126434 -0.056317 0.187833 0.213 Uiso 0.5 1 d R U P . .
H2OB H -0.167634 -0.012007 0.144283 0.213 Uiso 0.5 1 d R U P . .
O3 O 0.601(2) -0.0004(11) 0.1887(12) 0.156(8) Uani 0.5 1 d . . P . .
H3OA H 0.566703 0.036768 0.189585 0.234 Uiso 0.5 1 d R U P . .
H3OB H 0.673013 0.004158 0.171265 0.234 Uiso 0.5 1 d R U P . .

loop_
_atom_site_aniso_label
_atom_site_aniso_U_11
_atom_site_aniso_U_22
_atom_site_aniso_U_33
_atom_site_aniso_U_23
_atom_site_aniso_U_13
_atom_site_aniso_U_12
P1 0.0937(13) 0.0789(12) 0.0997(16) -0.0136(11) 0.0498(12) -0.0193(11)
N1 0.058(3) 0.068(3) 0.069(3) 0.005(3) 0.013(2) -0.006(2)
N2 0.055(3) 0.074(4) 0.069(4) 0.009(3) 0.013(2) 0.006(2)
C1 0.085(5) 0.077(5) 0.098(6) -0.004(4) 0.043(4) -0.013(4)
C2 0.078(4) 0.065(4) 0.082(5) 0.004(4) 0.033(4) -0.003(3)
C3 0.051(3) 0.062(4) 0.083(5) 0.002(3) 0.017(3) -0.002(3)
C4 0.067(4) 0.072(4) 0.089(5) -0.001(4) 0.017(3) 0.011(3)
C5 0.058(3) 0.063(4) 0.079(5) 0.000(3) 0.016(3) -0.008(3)
C6 0.081(5) 0.069(4) 0.112(6) -0.021(4) 0.051(5) -0.017(4)
C7 0.079(5) 0.066(4) 0.125(7) -0.018(4) 0.049(5) -0.019(4)
C8 0.071(4) 0.079(5) 0.152(9) -0.015(6) 0.048(5) -0.013(4)
C9 0.085(5) 0.080(5) 0.149(9) -0.004(6) 0.050(6) -0.010(4)
C10 0.101(6) 0.063(5) 0.160(11) -0.009(6) 0.044(7) -0.003(5)
C11 0.117(7) 0.068(5) 0.132(9) -0.025(5) 0.051(7) -0.021(5)
C12 0.063(9) 0.078(10) 0.082(11) 0.009(8) 0.016(9) -0.005(8)
C13 0.070(10) 0.094(12) 0.076(10) 0.012(9) 0.030(8) 0.003(9)
C14 0.086(11) 0.111(15) 0.089(12) 0.000(12) 0.033(9) -0.011(11)
C15 0.109(14) 0.113(16) 0.067(12) 0.019(11) 0.031(11) -0.020(12)
C16 0.107(12) 0.131(15) 0.081(12) 0.018(11) 0.037(10) -0.036(13)
C17 0.116(13) 0.102(12) 0.080(11) 0.025(9) 0.031(10) -0.032(11)
C12A 0.079(13) 0.116(16) 0.090(13) -0.015(12) 0.028(11) -0.008(11)
C13A 0.071(10) 0.164(19) 0.077(12) -0.018(13) 0.029(9) -0.035(13)
C14A 0.078(10) 0.17(2) 0.073(13) -0.014(16) 0.029(9) -0.021(14)
C15A 0.125(17) 0.16(2) 0.089(15) -0.010(16) 0.039(14) -0.046(17)
C16A 0.132(16) 0.132(16) 0.105(14) -0.004(12) 0.048(13) -0.040(14)
C17A 0.109(12) 0.108(13) 0.098(13) -0.009(11) 0.053(11) -0.036(12)
C18 0.085(5) 0.080(5) 0.091(6) -0.012(4) 0.037(4) -0.011(4)
C19 0.100(6) 0.079(5) 0.098(6) -0.008(5) 0.038(5) -0.008(5)
C20 0.093(5) 0.086(5) 0.095(6) -0.012(5) 0.020(5) 0.013(5)
C21 0.079(4) 0.067(4) 0.101(6) -0.008(4) 0.019(4) -0.001(4)
C22 0.088(5) 0.071(4) 0.094(6) -0.008(4) 0.028(4) -0.013(4)
C23 0.080(4) 0.083(5) 0.082(5) -0.005(4) 0.022(4) -0.016(4)
C24 0.069(4) 0.058(3) 0.070(4) 0.001(3) 0.016(3) -0.008(3)
C25 0.076(4) 0.060(4) 0.093(6) 0.002(4) 0.007(4) -0.013(3)
C26 0.102(6) 0.075(5) 0.082(6) -0.003(4) 0.002(4) -0.013(4)
C27 0.127(7) 0.079(5) 0.075(5) 0.000(4) 0.010(5) -0.005(5)
C28 0.115(6) 0.077(5) 0.079(5) 0.015(4) 0.026(5) -0.007(5)
C29 0.076(4) 0.066(4) 0.077(5) 0.008(3) 0.017(4) -0.002(3)
C30 0.077(4) 0.071(5) 0.109(6) 0.012(4) 0.012(4) -0.014(4)
C31 0.174(12) 0.106(8) 0.076(6) -0.005(5) 0.006(7) -0.027(8)
C32 0.081(4) 0.064(4) 0.098(6) 0.014(4) 0.021(4) -0.007(3)
C33 0.055(3) 0.071(4) 0.067(4) 0.002(3) 0.011(3) 0.002(3)
C34 0.046(3) 0.069(4) 0.084(5) 0.002(3) 0.015(3) 0.000(3)
C35 0.048(3) 0.086(5) 0.084(5) 0.016(4) 0.015(3) 0.000(3)
C36 0.063(4) 0.077(5) 0.086(5) 0.001(4) 0.024(3) 0.004(3)
C37 0.075(4) 0.060(4) 0.097(6) 0.004(4) 0.027(4) 0.006(3)
C38 0.070(4) 0.055(3) 0.086(5) 0.005(3) 0.024(3) 0.003(3)
C39 0.068(4) 0.074(5) 0.099(6) 0.002(4) 0.023(4) -0.015(3)
C40 0.099(6) 0.108(7) 0.100(7) 0.001(5) 0.050(5) 0.006(5)
C41 0.093(5) 0.066(4) 0.100(6) 0.002(4) 0.040(5) -0.007(4)
P2 0.065(3) 0.0459(19) 0.085(4) 0.002(3) 0.033(3) -0.0018(19)
C42 0.045(6) 0.050(7) 0.090(10) 0.003(7) 0.019(6) -0.003(5)
C43 0.053(7) 0.048(7) 0.091(11) 0.016(7) 0.012(7) 0.003(5)
P2A 0.072(4) 0.048(2) 0.074(4) 0.005(3) 0.025(3) -0.001(2)
C43A 0.070(9) 0.066(9) 0.103(13) -0.015(9) 0.042(10) -0.014(8)
C42A 0.072(9) 0.063(9) 0.137(17) 0.022(10) 0.052(11) 0.019(7)
N3 0.059(3) 0.062(3) 0.142(6) 0.003(4) 0.045(4) -0.006(3)
N4 0.041(2) 0.090(4) 0.118(5) 0.009(4) 0.019(3) -0.011(3)
C44 0.068(4) 0.094(6) 0.141(8) -0.044(6) 0.056(5) -0.033(4)
C45 0.048(3) 0.139(8) 0.125(7) -0.033(7) 0.033(4) -0.032(4)
C46 0.045(3) 0.072(4) 0.123(7) 0.021(4) 0.029(4) -0.001(3)
C47 0.074(4) 0.066(4) 0.158(9) -0.025(5) 0.054(5) -0.017(4)
C48 0.076(5) 0.131(10) 0.181(13) -0.075(10) 0.045(7) -0.010(6)
C49 0.094(7) 0.179(14) 0.140(11) -0.069(11) 0.009(8) 0.028(9)
C50 0.073(5) 0.195(14) 0.091(7) -0.009(8) 0.030(5) 0.038(7)
C51 0.065(4) 0.104(6) 0.104(7) 0.010(5) 0.030(4) -0.011(4)
C52 0.077(4) 0.080(5) 0.099(6) -0.011(4) 0.034(4) -0.016(4)
C53 0.100(6) 0.048(3) 0.137(8) 0.006(4) 0.067(6) 0.005(4)
C54 0.110(7) 0.070(5) 0.124(8) 0.008(5) 0.055(6) 0.005(5)
C55 0.105(6) 0.084(6) 0.121(8) 0.026(5) 0.040(6) 0.024(5)
C56 0.091(5) 0.083(6) 0.112(7) 0.003(5) 0.035(5) 0.024(5)
C57 0.116(7) 0.078(5) 0.129(8) 0.021(5) 0.075(7) 0.034(5)
C58 0.108(6) 0.059(4) 0.119(7) 0.006(4) 0.051(6) 0.011(4)
C59 0.053(9) 0.056(9) 0.087(14) 0.004(8) 0.025(10) -0.015(7)
C60 0.069(9) 0.066(13) 0.077(13) 0.007(12) 0.009(8) 0.002(9)
C61 0.068(10) 0.079(14) 0.123(18) -0.002(13) 0.010(11) -0.013(9)
C62 0.079(15) 0.098(19) 0.12(2) 0.020(17) 0.003(14) 0.002(14)
C63 0.093(16) 0.082(14) 0.100(16) 0.011(11) 0.042(13) 0.008(11)
C64 0.055(8) 0.066(10) 0.110(14) 0.011(9) 0.019(8) 0.009(7)
C63A 0.063(11) 0.099(19) 0.14(2) 0.008(16) 0.011(13) -0.025(12)
C62A 0.091(13) 0.093(16) 0.13(2) 0.013(13) -0.015(13) -0.044(12)
C61A 0.16(3) 0.071(15) 0.18(3) -0.030(16) -0.02(2) -0.036(16)
C60A 0.15(3) 0.073(14) 0.10(2) -0.016(13) 0.005(18) -0.033(14)
C59A 0.080(11) 0.045(10) 0.078(13) 0.003(8) -0.001(9) -0.023(8)
C64A 0.062(11) 0.080(14) 0.094(14) 0.003(10) 0.016(10) -0.023(9)
C65 0.069(4) 0.059(4) 0.134(8) 0.014(4) 0.051(5) 0.000(3)
C66 0.065(4) 0.060(4) 0.154(9) -0.013(5) 0.033(5) -0.006(3)
C67 0.094(5) 0.062(4) 0.134(9) -0.003(5) 0.032(6) 0.007(4)
C68 0.104(6) 0.067(5) 0.146(9) 0.023(5) 0.058(7) 0.011(4)
C69 0.152(9) 0.058(5) 0.168(11) 0.036(6) 0.096(9) 0.032(5)
C70 0.119(7) 0.061(4) 0.181(11) 0.028(6) 0.100(8) 0.025(5)
C71 0.085(5) 0.072(5) 0.174(11) -0.042(6) 0.010(6) 0.020(4)
C72 0.136(9) 0.093(7) 0.149(10) 0.040(7) 0.054(8) 0.037(7)
C73 0.163(11) 0.095(7) 0.176(12) 0.026(8) 0.114(10) 0.053(8)
C74 0.038(3) 0.100(6) 0.106(6) 0.030(5) 0.008(3) 0.001(3)
C75 0.053(3) 0.109(7) 0.108(7) 0.024(5) 0.005(4) -0.001(4)
C76 0.071(5) 0.118(8) 0.121(8) 0.035(6) 0.001(5) 0.006(5)
C77 0.060(4) 0.137(9) 0.114(8) 0.052(7) 0.000(4) -0.006(5)
C78 0.042(3) 0.169(11) 0.106(7) 0.043(7) 0.005(4) 0.004(5)
C79 0.038(3) 0.131(8) 0.103(6) 0.023(6) 0.006(3) -0.006(4)
C80 0.066(4) 0.105(7) 0.130(8) 0.002(6) 0.021(5) 0.011(4)
C81 0.081(6) 0.170(12) 0.135(10) 0.081(9) 0.018(6) 0.012(7)
C82 0.054(4) 0.131(8) 0.115(7) 0.009(6) 0.025(4) -0.006(4)
P3 0.0635(12) 0.0701(13) 0.269(5) 0.031(2) 0.0094(18) -0.0003(10)
F1 0.145(7) 0.131(7) 0.55(2) 0.171(11) 0.198(11) 0.076(6)
F2 0.084(4) 0.144(6) 0.294(12) -0.112(7) 0.077(5) -0.039(4)
F3 0.084(3) 0.090(4) 0.214(8) -0.005(4) 0.005(4) 0.023(3)
F4 0.105(5) 0.249(12) 0.254(12) 0.134(11) -0.045(7) -0.060(6)
F5 0.061(3) 0.114(5) 0.281(11) 0.048(6) 0.031(4) -0.007(3)
F6 0.174(7) 0.068(3) 0.180(7) 0.021(4) -0.033(6) 0.013(4)
P4 0.0788(11) 0.0878(13) 0.0816(12) 0.0043(10) 0.0302(10) -0.0017(10)
F7 0.152(5) 0.079(3) 0.163(6) 0.040(4) 0.065(5) 0.029(4)
F8 0.097(3) 0.100(4) 0.082(3) 0.013(3) 0.017(2) 0.015(3)
F9 0.088(3) 0.151(5) 0.092(3) 0.006(4) 0.037(3) 0.018(3)
F10 0.078(3) 0.377(16) 0.076(3) 0.021(6) 0.014(3) -0.029(6)
F11 0.085(3) 0.176(6) 0.087(3) 0.008(4) 0.037(3) -0.017(4)
F12 0.258(11) 0.108(5) 0.160(7) -0.052(5) 0.114(8) -0.055(6)
P5 0.128(2) 0.142(3) 0.0991(19) -0.0070(19) 0.0273(17) 0.036(2)
F13 0.329(19) 0.221(14) 0.229(13) -0.071(11) 0.070(13) 0.129(14)
F14 0.168(8) 0.194(10) 0.133(6) 0.005(6) 0.004(6) 0.020(7)
F15 0.252(12) 0.115(6) 0.151(7) 0.014(5) 0.038(8) -0.011(7)
F16 0.167(9) 0.224(13) 0.215(11) 0.016(9) -0.043(8) 0.039(9)
F17 0.184(10) 0.38(2) 0.185(9) 0.089(12) 0.110(9) 0.064(12)
F18 0.252(12) 0.126(6) 0.206(10) -0.023(6) 0.113(10) -0.004(7)
P6 0.0511(7) 0.0838(12) 0.0867(12) 0.0077(10) 0.0191(8) 0.0082(8)
F19 0.0505(18) 0.081(3) 0.108(3) 0.015(2) 0.0163(19) 0.0073(18)
F20 0.134(5) 0.085(4) 0.282(11) 0.011(5) -0.105(7) -0.026(4)
F21 0.101(4) 0.166(6) 0.119(4) 0.049(4) 0.059(3) 0.063(4)
F22 0.107(4) 0.088(4) 0.167(6) 0.009(4) -0.016(4) -0.008(3)
F23 0.106(4) 0.181(7) 0.106(4) 0.030(4) 0.046(3) 0.051(4)
F24 0.077(3) 0.118(4) 0.097(3) 0.026(3) 0.024(2) 0.027(3)
O1 0.119(9) 0.065(6) 0.089(8) -0.006(6) -0.008(7) 0.024(6)
O2 0.172(16) 0.086(9) 0.143(14) -0.047(9) -0.044(12) 0.040(10)
O3 0.131(14) 0.134(15) 0.22(2) -0.015(15) 0.079(15) -0.029(12)

loop_
_atom_type_symbol
_atom_type_description
_atom_type_scat_dispersion_real
_atom_type_scat_dispersion_imag
_atom_type_scat_source
C C 0.0181 0.0091 'International Tables Vol C Tables 4.2.6.8 and 6.1.1.4'
H H 0.0000 0.0000 'International Tables Vol C Tables 4.2.6.8 and 6.1.1.4'
N N 0.0311 0.0180 'International Tables Vol C Tables 4.2.6.8 and 6.1.1.4'
F F 0.0727 0.0534 'International Tables Vol C Tables 4.2.6.8 and 6.1.1.4'
P P 0.2955 0.4335 'International Tables Vol C Tables 4.2.6.8 and 6.1.1.4'
O O 0.0492 0.0322 'International Tables Vol C Tables 4.2.6.8 and 6.1.1.4'

loop_
_geom_angle_atom_site_label_1
_geom_angle_atom_site_label_2
_geom_angle_atom_site_label_3
_geom_angle
_geom_angle_site_symmetry_1
_geom_angle_site_symmetry_3
_geom_angle_publ_flag
C6 P1 C12 101.2(6) . . ?
C6 P1 C18 111.9(4) . . ?
C12 P1 C18 113.8(7) . . ?
C6 P1 C1 111.2(4) . . ?
C12 P1 C1 110.1(6) . . ?
C18 P1 C1 108.5(4) . . ?
C6 P1 C12A 116.9(6) . . ?
C18 P1 C12A 104.2(7) . . ?
C1 P1 C12A 103.6(7) . . ?
C5 N1 C24 126.3(6) . . ?
C5 N1 C3 109.6(6) . . ?
C24 N1 C3 124.0(6) . . ?
C5 N2 C33 126.4(6) . . ?
C5 N2 C4 110.2(6) . . ?
C33 N2 C4 123.4(6) . . ?
C2 C1 P1 114.9(6) . . ?
C2 C1 H1A 108.6 . . ?
P1 C1 H1A 108.6 . . ?
C2 C1 H1B 108.6 . . ?
P1 C1 H1B 108.6 . . ?
H1A C1 H1B 107.5 . . ?
C1 C2 C3 110.9(6) . . ?
C1 C2 H2A 109.5 . . ?
C3 C2 H2A 109.5 . . ?
C1 C2 H2B 109.5 . . ?
C3 C2 H2B 109.5 . . ?
H2A C2 H2B 108.1 . . ?
N1 C3 C4 102.1(5) . . ?
N1 C3 C2 113.6(6) . . ?
C4 C3 C2 113.6(6) . . ?
N1 C3 H3 109.1 . . ?
C4 C3 H3 109.1 . . ?
C2 C3 H3 109.1 . . ?
N2 C4 C3 103.0(6) . . ?
N2 C4 H4A 111.2 . . ?
C3 C4 H4A 111.2 . . ?
N2 C4 H4B 111.2 . . ?
C3 C4 H4B 111.2 . . ?
H4A C4 H4B 109.1 . . ?
N2 C5 N1 113.8(6) . . ?
N2 C5 H5 123.1 . . ?
N1 C5 H5 123.1 . . ?
C7 C6 C11 117.0(10) . . ?
C7 C6 P1 121.1(7) . . ?
C11 C6 P1 121.6(8) . . ?
C8 C7 C6 120.5(8) . . ?
C8 C7 H7 119.8 . . ?
C6 C7 H7 119.8 . . ?
C9 C8 C7 121.9(10) . . ?
C9 C8 H8 119.1 . . ?
C7 C8 H8 119.1 . . ?
C8 C9 C10 119.4(12) . . ?
C8 C9 H9 120.3 . . ?
C10 C9 H9 120.3 . . ?
C11 C10 C9 120.0(10) . . ?
C11 C10 H10 120.0 . . ?
C9 C10 H10 120.0 . . ?
C10 C11 C6 121.3(10) . . ?
C10 C11 H11 119.3 . . ?
C6 C11 H11 119.3 . . ?
C13 C12 C17 120.0 . . ?
C13 C12 P1 120.3(8) . . ?
C17 C12 P1 118.8(8) . . ?
C14 C13 C12 120.0 . . ?
C14 C13 H13 120.0 . . ?
C12 C13 H13 120.0 . . ?
C13 C14 C15 120.0 . . ?
C13 C14 H14 120.0 . . ?
C15 C14 H14 120.0 . . ?
C16 C15 C14 120.0 . . ?
C16 C15 H15 120.0 . . ?
C14 C15 H15 120.0 . . ?
C17 C16 C15 120.0 . . ?
C17 C16 H16 120.0 . . ?
C15 C16 H16 120.0 . . ?
C16 C17 C12 120.0 . . ?
C16 C17 H17 120.0 . . ?
C12 C17 H17 120.0 . . ?
C13A C12A C17A 120.0 . . ?
C13A C12A P1 116.0(10) . . ?
C17A C12A P1 123.8(10) . . ?
C12A C13A C14A 120.0 . . ?
C12A C13A H13A 120.0 . . ?
C14A C13A H13A 120.0 . . ?
C13A C14A C15A 120.0 . . ?
C13A C14A H14A 120.0 . . ?
C15A C14A H14A 120.0 . . ?
C16A C15A C14A 120.0 . . ?
C16A C15A H15A 120.0 . . ?
C14A C15A H15A 120.0 . . ?
C15A C16A C17A 120.0 . . ?
C15A C16A H16A 120.0 . . ?
C17A C16A H16A 120.0 . . ?
C16A C17A C12A 120.0 . . ?
C16A C17A H17A 120.0 . . ?
C12A C17A H17A 120.0 . . ?
C23 C18 C19 119.4(8) . . ?
C23 C18 P1 118.8(7) . . ?
C19 C18 P1 121.7(7) . . ?
C20 C19 C18 118.9(9) . . ?
C20 C19 H19 120.5 . . ?
C18 C19 H19 120.5 . . ?
C19 C20 C21 122.5(10) . . ?
C19 C20 H20 118.7 . . ?
C21 C20 H20 118.7 . . ?
C20 C21 C22 119.5(8) . . ?
C20 C21 H21 120.3 . . ?
C22 C21 H21 120.3 . . ?
C23 C22 C21 119.7(8) . . ?
C23 C22 H22 120.1 . . ?
C21 C22 H22 120.1 . . ?
C18 C23 C22 120.0(9) . . ?
C18 C23 H23 120.0 . . ?
C22 C23 H23 120.0 . . ?
C25 C24 C29 122.8(7) . . ?
C25 C24 N1 118.6(7) . . ?
C29 C24 N1 118.6(6) . . ?
C26 C25 C24 117.0(8) . . ?
C26 C25 C30 120.9(8) . . ?
C24 C25 C30 122.1(8) . . ?
C27 C26 C25 123.3(8) . . ?
C27 C26 H26 118.4 . . ?
C25 C26 H26 118.4 . . ?
C26 C27 C28 116.7(9) . . ?
C26 C27 C31 120.9(9) . . ?
C28 C27 C31 122.4(9) . . ?
C29 C28 C27 124.4(8) . . ?
C29 C28 H28 117.8 . . ?
C27 C28 H28 117.8 . . ?
C28 C29 C24 115.7(8) . . ?
C28 C29 C32 121.6(8) . . ?
C24 C29 C32 122.7(8) . . ?
C25 C30 H30A 109.5 . . ?
C25 C30 H30B 109.5 . . ?
H30A C30 H30B 109.5 . . ?
C25 C30 H30C 109.5 . . ?
H30A C30 H30C 109.5 . . ?
H30B C30 H30C 109.5 . . ?
C27 C31 H31A 109.5 . . ?
C27 C31 H31B 109.5 . . ?
H31A C31 H31B 109.5 . . ?
C27 C31 H31C 109.5 . . ?
H31A C31 H31C 109.5 . . ?
H31B C31 H31C 109.5 . . ?
C29 C32 H32A 109.5 . . ?
C29 C32 H32B 109.5 . . ?
H32A C32 H32B 109.5 . . ?
C29 C32 H32C 109.5 . . ?
H32A C32 H32C 109.5 . . ?
H32B C32 H32C 109.5 . . ?
C34 C33 C38 122.5(7) . . ?
C34 C33 N2 119.2(7) . . ?
C38 C33 N2 118.3(6) . . ?
C35 C34 C33 118.4(7) . . ?
C35 C34 C39 120.6(7) . . ?
C33 C34 C39 121.0(7) . . ?
C36 C35 C34 119.8(7) . . ?
C36 C35 H35 120.1 . . ?
C34 C35 H35 120.1 . . ?
C35 C36 C37 121.0(8) . . ?
C35 C36 C40 118.7(8) . . ?
C37 C36 C40 120.3(8) . . ?
C38 C37 C36 120.8(8) . . ?
C38 C37 H37 119.6 . . ?
C36 C37 H37 119.6 . . ?
C37 C38 C33 117.4(7) . . ?
C37 C38 C41 121.4(7) . . ?
C33 C38 C41 121.2(7) . . ?
C34 C39 H39A 109.5 . . ?
C34 C39 H39B 109.5 . . ?
H39A C39 H39B 109.5 . . ?
C34 C39 H39C 109.5 . . ?
H39A C39 H39C 109.5 . . ?
H39B C39 H39C 109.5 . . ?
C36 C40 H40A 109.5 . . ?
C36 C40 H40B 109.5 . . ?
H40A C40 H40B 109.5 . . ?
C36 C40 H40C 109.5 . . ?
H40A C40 H40C 109.5 . . ?
H40B C40 H40C 109.5 . . ?
C38 C41 H41A 109.5 . . ?
C38 C41 H41B 109.5 . . ?
H41A C41 H41B 109.5 . . ?
C38 C41 H41C 109.5 . . ?
H41A C41 H41C 109.5 . . ?
H41B C41 H41C 109.5 . . ?
C47 P2 C59 101.2(6) . . ?
C47 P2 C53 118.2(6) . . ?
C59 P2 C53 105.1(7) . . ?
C47 P2 C42 129.9(7) . . ?
C59 P2 C42 81.0(8) . . ?
C53 P2 C42 108.9(6) . . ?
C43 C42 P2 99.8(11) . . ?
C43 C42 H42A 111.8 . . ?
P2 C42 H42A 111.8 . . ?
C43 C42 H42B 111.8 . . ?
P2 C42 H42B 111.8 . . ?
H42A C42 H42B 109.5 . . ?
C42 C43 C44 103.4(11) . . ?
C42 C43 H43A 111.1 . . ?
C44 C43 H43A 111.1 . . ?
C42 C43 H43B 111.1 . . ?
C44 C43 H43B 111.1 . . ?
H43A C43 H43B 109.0 . . ?
C59A P2A C53 121.2(7) . . ?
C59A P2A C47 111.3(7) . . ?
C53 P2A C47 98.1(5) . . ?
C59A P2A C42A 137.4(8) . . ?
C53 P2A C42A 93.3(6) . . ?
C47 P2A C42A 84.8(6) . . ?
C42A C43A C44 105.0(15) . . ?
C42A C43A H43C 110.7 . . ?
C44 C43A H43C 110.7 . . ?
C42A C43A H43D 110.7 . . ?
C44 C43A H43D 110.7 . . ?
H43C C43A H43D 108.8 . . ?
C43A C42A P2A 98.5(15) . . ?
C43A C42A H42C 112.1 . . ?
P2A C42A H42C 112.1 . . ?
C43A C42A H42D 112.1 . . ?
P2A C42A H42D 112.1 . . ?
H42C C42A H42D 109.7 . . ?
C46 N3 C44 110.3(8) . . ?
C46 N3 C65 121.4(7) . . ?
C44 N3 C65 126.0(7) . . ?
C46 N4 C74 124.3(6) . . ?
C46 N4 C45 109.0(8) . . ?
C74 N4 C45 126.7(8) . . ?
N3 C44 C43A 127.6(12) . . ?
N3 C44 C45 100.5(6) . . ?
C43A C44 C45 97.6(11) . . ?
N3 C44 C43 100.8(9) . . ?
C45 C44 C43 124.8(10) . . ?
N3 C44 H44 109.7 . . ?
C45 C44 H44 109.7 . . ?
C43 C44 H44 109.7 . . ?
N3 C44 H44A 109.6 . . ?
C43A C44 H44A 109.6 . . ?
C45 C44 H44A 109.6 . . ?
N4 C45 C44 103.5(8) . . ?
N4 C45 H45A 111.1 . . ?
C44 C45 H45A 111.1 . . ?
N4 C45 H45B 111.1 . . ?
C44 C45 H45B 111.1 . . ?
H45A C45 H45B 109.0 . . ?
N4 C46 N3 114.4(7) . . ?
N4 C46 H46 122.8 . . ?
N3 C46 H46 122.8 . . ?
C48 C47 C52 119.9(11) . . ?
C48 C47 P2 115.1(8) . . ?
C52 C47 P2 124.3(9) . . ?
C48 C47 P2A 128.3(9) . . ?
C52 C47 P2A 111.7(8) . . ?
C47 C48 C49 121.9(12) . . ?
C47 C48 H48 119.0 . . ?
C49 C48 H48 119.0 . . ?
C48 C49 C50 117.4(12) . . ?
C48 C49 H49 121.3 . . ?
C50 C49 H49 121.3 . . ?
C51 C50 C49 121.2(12) . . ?
C51 C50 H50 119.4 . . ?
C49 C50 H50 119.4 . . ?
C50 C51 C52 120.8(11) . . ?
C50 C51 H51 119.6 . . ?
C52 C51 H51 119.6 . . ?
C51 C52 C47 118.8(10) . . ?
C51 C52 H52 120.6 . . ?
C47 C52 H52 120.6 . . ?
C54 C53 C58 120.5(8) . . ?
C54 C53 P2 112.4(7) . . ?
C58 C53 P2 126.1(8) . . ?
C54 C53 P2A 129.1(7) . . ?
C58 C53 P2A 110.3(8) . . ?
C53 C54 C55 118.4(9) . . ?
C53 C54 H54 120.8 . . ?
C55 C54 H54 120.8 . . ?
C56 C55 C54 120.9(10) . . ?
C56 C55 H55 119.6 . . ?
C54 C55 H55 119.6 . . ?
C55 C56 C57 120.5(8) . . ?
C55 C56 H56 119.7 . . ?
C57 C56 H56 119.7 . . ?
C56 C57 C58 119.9(9) . . ?
C56 C57 H57 120.1 . . ?
C58 C57 H57 120.1 . . ?
C57 C58 C53 119.7(10) . . ?
C57 C58 H58 120.2 . . ?
C53 C58 H58 120.2 . . ?
C60 C59 C64 120.0 . . ?
C60 C59 P2 121.0(8) . . ?
C64 C59 P2 118.5(8) . . ?
C59 C60 C61 120.0 . . ?
C59 C60 H60 120.0 . . ?
C61 C60 H60 120.0 . . ?
C62 C61 C60 120.0 . . ?
C62 C61 H61 120.0 . . ?
C60 C61 H61 120.0 . . ?
C61 C62 C63 120.0 . . ?
C61 C62 H62 120.0 . . ?
C63 C62 H62 120.0 . . ?
C62 C63 C64 120.0 . . ?
C62 C63 H63 120.0 . . ?
C64 C63 H63 120.0 . . ?
C63 C64 C59 120.0 . . ?
C63 C64 H64 120.0 . . ?
C59 C64 H64 120.0 . . ?
C62A C63A C64A 120.0 . . ?
C62A C63A H63A 120.0 . . ?
C64A C63A H63A 120.0 . . ?
C63A C62A C61A 120.0 . . ?
C63A C62A H62A 120.0 . . ?
C61A C62A H62A 120.0 . . ?
C60A C61A C62A 120.0 . . ?
C60A C61A H61A 120.0 . . ?
C62A C61A H61A 120.0 . . ?
C61A C60A C59A 120.0 . . ?
C61A C60A H60A 120.0 . . ?
C59A C60A H60A 120.0 . . ?
C64A C59A C60A 120.0 . . ?
C64A C59A P2A 118.0(9) . . ?
C60A C59A P2A 121.9(9) . . ?
C59A C64A C63A 120.0 . . ?
C59A C64A H64A 120.0 . . ?
C63A C64A H64A 120.0 . . ?
C70 C65 C66 123.9(11) . . ?
C70 C65 N3 117.8(10) . . ?
C66 C65 N3 118.3(8) . . ?
C65 C66 C67 117.7(8) . . ?
C65 C66 C71 122.5(11) . . ?
C67 C66 C71 119.7(10) . . ?
C66 C67 C68 121.9(11) . . ?
C66 C67 H67 119.1 . . ?
C68 C67 H67 119.1 . . ?
C69 C68 C67 118.0(11) . . ?
C69 C68 C72 121.8(10) . . ?
C67 C68 C72 120.0(11) . . ?
C68 C69 C70 121.8(9) . . ?
C68 C69 H69 119.1 . . ?
C70 C69 H69 119.1 . . ?
C65 C70 C69 116.7(11) . . ?
C65 C70 C73 124.2(12) . . ?
C69 C70 C73 119.2(9) . . ?
C66 C71 H71A 109.5 . . ?
C66 C71 H71B 109.5 . . ?
H71A C71 H71B 109.5 . . ?
C66 C71 H71C 109.5 . . ?
H71A C71 H71C 109.5 . . ?
H71B C71 H71C 109.5 . . ?
C68 C72 H72A 109.5 . . ?
C68 C72 H72B 109.5 . . ?
H72A C72 H72B 109.5 . . ?
C68 C72 H72C 109.5 . . ?
H72A C72 H72C 109.5 . . ?
H72B C72 H72C 109.5 . . ?
C70 C73 H73A 109.5 . . ?
C70 C73 H73B 109.5 . . ?
H73A C73 H73B 109.5 . . ?
C70 C73 H73C 109.5 . . ?
H73A C73 H73C 109.5 . . ?
H73B C73 H73C 109.5 . . ?
C75 C74 C79 122.9(8) . . ?
C75 C74 N4 117.2(8) . . ?
C79 C74 N4 119.7(9) . . ?
C74 C75 C76 118.1(10) . . ?
C74 C75 C80 121.1(9) . . ?
C76 C75 C80 120.7(11) . . ?
C77 C76 C75 121.3(12) . . ?
C77 C76 H76 119.4 . . ?
C75 C76 H76 119.4 . . ?
C76 C77 C78 119.4(10) . . ?
C76 C77 C81 120.8(13) . . ?
C78 C77 C81 119.8(11) . . ?
C79 C78 C77 121.2(10) . . ?
C79 C78 H78 119.4 . . ?
C77 C78 H78 119.4 . . ?
C74 C79 C78 117.0(10) . . ?
C74 C79 C82 121.8(8) . . ?
C78 C79 C82 121.2(9) . . ?
C75 C80 H80A 109.5 . . ?
C75 C80 H80B 109.5 . . ?
H80A C80 H80B 109.5 . . ?
C75 C80 H80C 109.5 . . ?
H80A C80 H80C 109.5 . . ?
H80B C80 H80C 109.5 . . ?
C77 C81 H81A 109.5 . . ?
C77 C81 H81B 109.5 . . ?
H81A C81 H81B 109.5 . . ?
C77 C81 H81C 109.5 . . ?
H81A C81 H81C 109.5 . . ?
H81B C81 H81C 109.5 . . ?
C79 C82 H82A 109.5 . . ?
C79 C82 H82B 109.5 . . ?
H82A C82 H82B 109.5 . . ?
C79 C82 H82C 109.5 . . ?
H82A C82 H82C 109.5 . . ?
H82B C82 H82C 109.5 . . ?
F4 P3 F2 176.7(7) . . ?
F4 P3 F6 92.4(6) . . ?
F2 P3 F6 90.8(6) . . ?
F4 P3 F1 87.4(9) . . ?
F2 P3 F1 89.4(8) . . ?
F6 P3 F1 178.9(7) . . ?
F4 P3 F3 92.1(7) . . ?
F2 P3 F3 87.9(4) . . ?
F6 P3 F3 90.7(5) . . ?
F1 P3 F3 88.2(5) . . ?
F4 P3 F5 90.7(6) . . ?
F2 P3 F5 89.2(5) . . ?
F6 P3 F5 91.6(5) . . ?
F1 P3 F5 89.5(5) . . ?
F3 P3 F5 176.3(4) . . ?
F12 P4 F10 92.5(7) . . ?
F12 P4 F11 90.7(5) . . ?
F10 P4 F11 89.9(3) . . ?
F12 P4 F8 89.7(5) . . ?
F10 P4 F8 177.5(6) . . ?
F11 P4 F8 88.9(3) . . ?
F12 P4 F9 90.1(4) . . ?
F10 P4 F9 89.9(3) . . ?
F11 P4 F9 179.1(4) . . ?
F8 P4 F9 91.3(3) . . ?
F12 P4 F7 177.2(6) . . ?
F10 P4 F7 89.9(6) . . ?
F11 P4 F7 90.8(4) . . ?
F8 P4 F7 88.0(4) . . ?
F9 P4 F7 88.4(4) . . ?
F13 P5 F16 95.2(9) . . ?
F13 P5 F15 89.5(9) . . ?
F16 P5 F15 95.0(7) . . ?
F13 P5 F17 93.5(10) . . ?
F16 P5 F17 87.5(8) . . ?
F15 P5 F17 175.9(7) . . ?
F13 P5 F18 175.6(10) . . ?
F16 P5 F18 87.6(8) . . ?
F15 P5 F18 86.8(6) . . ?
F17 P5 F18 90.0(8) . . ?
F13 P5 F14 90.8(8) . . ?
F16 P5 F14 172.8(8) . . ?
F15 P5 F14 89.1(6) . . ?
F17 P5 F14 88.1(7) . . ?
F18 P5 F14 86.7(7) . . ?
F20 P6 F21 91.3(6) . . ?
F20 P6 F23 96.7(6) . . ?
F21 P6 F23 172.0(5) . . ?
F20 P6 F24 91.4(4) . . ?
F21 P6 F24 90.0(3) . . ?
F23 P6 F24 90.3(3) . . ?
F20 P6 F19 89.7(3) . . ?
F21 P6 F19 90.8(3) . . ?
F23 P6 F19 88.8(3) . . ?
F24 P6 F19 178.7(3) . . ?
F20 P6 F22 176.5(6) . . ?
F21 P6 F22 85.4(5) . . ?
F23 P6 F22 86.6(5) . . ?
F24 P6 F22 89.6(4) . . ?
F19 P6 F22 89.4(3) . . ?
H1OA O1 H1OB 110.5 . . ?
H2OA O2 H2OB 104.5 . . ?
H3OA O3 H3OB 104.4 . . ?

loop_
_geom_bond_atom_site_label_1
_geom_bond_atom_site_label_2
_geom_bond_distance
_geom_bond_site_symmetry_2
_geom_bond_publ_flag
P1 C6 1.758(11) . ?
P1 C12 1.760(11) . ?
P1 C18 1.775(9) . ?
P1 C1 1.802(9) . ?
P1 C12A 1.856(13) . ?
N1 C5 1.320(9) . ?
N1 C24 1.440(10) . ?
N1 C3 1.498(9) . ?
N2 C5 1.305(10) . ?
N2 C33 1.443(10) . ?
N2 C4 1.485(9) . ?
C1 C2 1.533(11) . ?
C1 H1A 0.9900 . ?
C1 H1B 0.9900 . ?
C2 C3 1.551(10) . ?
C2 H2A 0.9900 . ?
C2 H2B 0.9900 . ?
C3 C4 1.533(12) . ?
C3 H3 1.0000 . ?
C4 H4A 0.9900 . ?
C4 H4B 0.9900 . ?
C5 H5 0.9500 . ?
C6 C7 1.409(13) . ?
C6 C11 1.410(13) . ?
C7 C8 1.365(15) . ?
C7 H7 0.9500 . ?
C8 C9 1.364(14) . ?
C8 H8 0.9500 . ?
C9 C10 1.387(16) . ?
C9 H9 0.9500 . ?
C10 C11 1.374(17) . ?
C10 H10 0.9500 . ?
C11 H11 0.9500 . ?
C12 C13 1.3900 . ?
C12 C17 1.3900 . ?
C13 C14 1.3900 . ?
C13 H13 0.9500 . ?
C14 C15 1.3900 . ?
C14 H14 0.9500 . ?
C15 C16 1.3900 . ?
C15 H15 0.9500 . ?
C16 C17 1.3900 . ?
C16 H16 0.9500 . ?
C17 H17 0.9500 . ?
C12A C13A 1.3900 . ?
C12A C17A 1.3900 . ?
C13A C14A 1.3900 . ?
C13A H13A 0.9500 . ?
C14A C15A 1.3900 . ?
C14A H14A 0.9500 . ?
C15A C16A 1.3900 . ?
C15A H15A 0.9500 . ?
C16A C17A 1.3900 . ?
C16A H16A 0.9500 . ?
C17A H17A 0.9500 . ?
C18 C23 1.401(12) . ?
C18 C19 1.432(14) . ?
C19 C20 1.367(14) . ?
C19 H19 0.9500 . ?
C20 C21 1.376(14) . ?
C20 H20 0.9500 . ?
C21 C22 1.408(13) . ?
C21 H21 0.9500 . ?
C22 C23 1.402(12) . ?
C22 H22 0.9500 . ?
C23 H23 0.9500 . ?
C24 C25 1.399(10) . ?
C24 C29 1.408(10) . ?
C25 C26 1.379(13) . ?
C25 C30 1.500(12) . ?
C26 C27 1.378(14) . ?
C26 H26 0.9500 . ?
C27 C28 1.392(14) . ?
C27 C31 1.527(14) . ?
C28 C29 1.371(13) . ?
C28 H28 0.9500 . ?
C29 C32 1.487(12) . ?
C30 H30A 0.9800 . ?
C30 H30B 0.9800 . ?
C30 H30C 0.9800 . ?
C31 H31A 0.9800 . ?
C31 H31B 0.9800 . ?
C31 H31C 0.9800 . ?
C32 H32A 0.9800 . ?
C32 H32B 0.9800 . ?
C32 H32C 0.9800 . ?
C33 C34 1.392(10) . ?
C33 C38 1.398(11) . ?
C34 C35 1.386(11) . ?
C34 C39 1.515(11) . ?
C35 C36 1.383(12) . ?
C35 H35 0.9500 . ?
C36 C37 1.383(11) . ?
C36 C40 1.548(12) . ?
C37 C38 1.383(12) . ?
C37 H37 0.9500 . ?
C38 C41 1.518(11) . ?
C39 H39A 0.9800 . ?
C39 H39B 0.9800 . ?
C39 H39C 0.9800 . ?
C40 H40A 0.9800 . ?
C40 H40B 0.9800 . ?
C40 H40C 0.9800 . ?
C41 H41A 0.9800 . ?
C41 H41B 0.9800 . ?
C41 H41C 0.9800 . ?
P2 C47 1.615(11) . ?
P2 C59 1.754(13) . ?
P2 C53 1.770(10) . ?
P2 C42 1.834(15) . ?
C42 C43 1.55(2) . ?
C42 H42A 0.9900 . ?
C42 H42B 0.9900 . ?
C43 C44 1.657(17) . ?
C43 H43A 0.9900 . ?
C43 H43B 0.9900 . ?
P2A C59A 1.766(13) . ?
P2A C53 1.862(11) . ?
P2A C47 1.984(13) . ?
P2A C42A 2.18(2) . ?
C43A C42A 1.50(3) . ?
C43A C44 1.509(18) . ?
C43A H43C 0.9900 . ?
C43A H43D 0.9900 . ?
C42A H42C 0.9900 . ?
C42A H42D 0.9900 . ?
N3 C46 1.312(10) . ?
N3 C44 1.475(12) . ?
N3 C65 1.476(13) . ?
N4 C46 1.296(11) . ?
N4 C74 1.430(11) . ?
N4 C45 1.474(9) . ?
C44 C45 1.551(17) . ?
C44 H44 1.0000 . ?
C44 H44A 1.0000 . ?
C45 H45A 0.9900 . ?
C45 H45B 0.9900 . ?
C46 H46 0.9500 . ?
C47 C48 1.380(16) . ?
C47 C52 1.393(12) . ?
C48 C49 1.38(2) . ?
C48 H48 0.9500 . ?
C49 C50 1.41(2) . ?
C49 H49 0.9500 . ?
C50 C51 1.366(16) . ?
C50 H50 0.9500 . ?
C51 C52 1.392(13) . ?
C51 H51 0.9500 . ?
C52 H52 0.9500 . ?
C53 C54 1.391(15) . ?
C53 C58 1.401(13) . ?
C54 C55 1.409(14) . ?
C54 H54 0.9500 . ?
C55 C56 1.375(14) . ?
C55 H55 0.9500 . ?
C56 C57 1.380(15) . ?
C56 H56 0.9500 . ?
C57 C58 1.396(13) . ?
C57 H57 0.9500 . ?
C58 H58 0.9500 . ?
C59 C60 1.3900 . ?
C59 C64 1.3900 . ?
C60 C61 1.3900 . ?
C60 H60 0.9500 . ?
C61 C62 1.3900 . ?
C61 H61 0.9500 . ?
C62 C63 1.3900 . ?
C62 H62 0.9500 . ?
C63 C64 1.3900 . ?
C63 H63 0.9500 . ?
C64 H64 0.9500 . ?
C63A C62A 1.3900 . ?
C63A C64A 1.3900 . ?
C63A H63A 0.9500 . ?
C62A C61A 1.3900 . ?
C62A H62A 0.9500 . ?
C61A C60A 1.3900 . ?
C61A H61A 0.9500 . ?
C60A C59A 1.3900 . ?
C60A H60A 0.9500 . ?
C59A C64A 1.3900 . ?
C64A H64A 0.9500 . ?
C65 C70 1.367(12) . ?
C65 C66 1.379(14) . ?
C66 C67 1.380(16) . ?
C66 C71 1.511(12) . ?
C67 C68 1.403(13) . ?
C67 H67 0.9500 . ?
C68 C69 1.376(17) . ?
C68 C72 1.502(18) . ?
C69 C70 1.424(19) . ?
C69 H69 0.9500 . ?
C70 C73 1.523(17) . ?
C71 H71A 0.9800 . ?
C71 H71B 0.9800 . ?
C71 H71C 0.9800 . ?
C72 H72A 0.9800 . ?
C72 H72B 0.9800 . ?
C72 H72C 0.9800 . ?
C73 H73A 0.9800 . ?
C73 H73B 0.9800 . ?
C73 H73C 0.9800 . ?
C74 C75 1.393(15) . ?
C74 C79 1.399(13) . ?
C75 C76 1.423(15) . ?
C75 C80 1.512(14) . ?
C76 C77 1.350(17) . ?
C76 H76 0.9500 . ?
C77 C78 1.435(19) . ?
C77 C81 1.519(15) . ?
C78 C79 1.404(15) . ?
C78 H78 0.9500 . ?
C79 C82 1.511(16) . ?
C80 H80A 0.9800 . ?
C80 H80B 0.9800 . ?
C80 H80C 0.9800 . ?
C81 H81A 0.9800 . ?
C81 H81B 0.9800 . ?
C81 H81C 0.9800 . ?
C82 H82A 0.9800 . ?
C82 H82B 0.9800 . ?
C82 H82C 0.9800 . ?
P3 F4 1.515(13) . ?
P3 F2 1.525(10) . ?
P3 F6 1.564(7) . ?
P3 F1 1.569(8) . ?
P3 F3 1.621(9) . ?
P3 F5 1.628(10) . ?
P4 F12 1.560(8) . ?
P4 F10 1.571(7) . ?
P4 F11 1.580(5) . ?
P4 F8 1.589(6) . ?
P4 F9 1.594(5) . ?
P4 F7 1.601(7) . ?
P5 F13 1.538(11) . ?
P5 F16 1.548(12) . ?
P5 F15 1.549(11) . ?
P5 F17 1.553(13) . ?
P5 F18 1.562(11) . ?
P5 F14 1.586(10) . ?
P6 F20 1.521(6) . ?
P6 F21 1.570(6) . ?
P6 F23 1.571(6) . ?
P6 F24 1.591(5) . ?
P6 F19 1.599(5) . ?
P6 F22 1.619(7) . ?
O1 H1OA 0.8499 . ?
O1 H1OB 0.8500 . ?
O2 H2OA 0.8501 . ?
O2 H2OB 0.8498 . ?
O3 H3OA 0.8501 . ?
O3 H3OB 0.8500 . ?

loop_
_geom_hbond_atom_site_label_D
_geom_hbond_atom_site_label_H
_geom_hbond_atom_site_label_A
_geom_hbond_distance_DH
_geom_hbond_distance_HA
_geom_hbond_distance_DA
_geom_hbond_angle_DHA
_geom_hbond_site_symmetry_A
_geom_hbond_publ_flag
O1 H1OB O2 0.85 1.78 2.63(3) 176.2 . yes
O3 H3OA F13 0.85 1.96 2.71(3) 147.4 . yes
O3 H3OB O2 0.85 2.21 2.95(3) 145.4 1_655 yes

loop_
_geom_torsion_atom_site_label_1
_geom_torsion_atom_site_label_2
_geom_torsion_atom_site_label_3
_geom_torsion_atom_site_label_4
_geom_torsion
_geom_torsion_site_symmetry_1
_geom_torsion_site_symmetry_2
_geom_torsion_site_symmetry_3
_geom_torsion_site_symmetry_4
_geom_torsion_publ_flag
C6 P1 C1 C2 56.2(7) . . . . ?
C12 P1 C1 C2 167.6(8) . . . . ?
C18 P1 C1 C2 -67.3(8) . . . . ?
C12A P1 C1 C2 -177.5(8) . . . . ?
P1 C1 C2 C3 174.8(6) . . . . ?
C5 N1 C3 C4 -10.6(7) . . . . ?
C24 N1 C3 C4 173.2(6) . . . . ?
C5 N1 C3 C2 -133.4(6) . . . . ?
C24 N1 C3 C2 50.4(9) . . . . ?
C1 C2 C3 N1 -81.5(8) . . . . ?
C1 C2 C3 C4 162.4(7) . . . . ?
C5 N2 C4 C3 -8.7(8) . . . . ?
C33 N2 C4 C3 171.7(6) . . . . ?
N1 C3 C4 N2 11.0(7) . . . . ?
C2 C3 C4 N2 133.8(6) . . . . ?
C33 N2 C5 N1 -178.3(6) . . . . ?
C4 N2 C5 N1 2.2(9) . . . . ?
C24 N1 C5 N2 -178.1(6) . . . . ?
C3 N1 C5 N2 5.8(8) . . . . ?
C12 P1 C6 C7 -82.6(9) . . . . ?
C18 P1 C6 C7 155.9(6) . . . . ?
C1 P1 C6 C7 34.4(7) . . . . ?
C12A P1 C6 C7 -84.2(10) . . . . ?
C12 P1 C6 C11 90.4(9) . . . . ?
C18 P1 C6 C11 -31.1(8) . . . . ?
C1 P1 C6 C11 -152.7(7) . . . . ?
C12A P1 C6 C11 88.8(10) . . . . ?
C11 C6 C7 C8 -0.3(12) . . . . ?
P1 C6 C7 C8 173.0(7) . . . . ?
C6 C7 C8 C9 0.1(14) . . . . ?
C7 C8 C9 C10 0.8(15) . . . . ?
C8 C9 C10 C11 -1.4(16) . . . . ?
C9 C10 C11 C6 1.2(17) . . . . ?
C7 C6 C11 C10 -0.4(14) . . . . ?
P1 C6 C11 C10 -173.6(8) . . . . ?
C6 P1 C12 C13 -53.4(9) . . . . ?
C18 P1 C12 C13 66.7(10) . . . . ?
C1 P1 C12 C13 -171.2(8) . . . . ?
C6 P1 C12 C17 137.2(9) . . . . ?
C18 P1 C12 C17 -102.6(10) . . . . ?
C1 P1 C12 C17 19.5(11) . . . . ?
C17 C12 C13 C14 0.0 . . . . ?
P1 C12 C13 C14 -169.2(12) . . . . ?
C12 C13 C14 C15 0.0 . . . . ?
C13 C14 C15 C16 0.0 . . . . ?
C14 C15 C16 C17 0.0 . . . . ?
C15 C16 C17 C12 0.0 . . . . ?
C13 C12 C17 C16 0.0 . . . . ?
P1 C12 C17 C16 169.4(12) . . . . ?
C6 P1 C12A C13A -20.7(11) . . . . ?
C18 P1 C12A C13A 103.2(9) . . . . ?
C1 P1 C12A C13A -143.3(8) . . . . ?
C6 P1 C12A C17A 153.8(10) . . . . ?
C18 P1 C12A C17A -82.2(12) . . . . ?
C1 P1 C12A C17A 31.2(13) . . . . ?
C17A C12A C13A C14A 0.0 . . . . ?
P1 C12A C13A C14A 174.8(14) . . . . ?
C12A C13A C14A C15A 0.0 . . . . ?
C13A C14A C15A C16A 0.0 . . . . ?
C14A C15A C16A C17A 0.0 . . . . ?
C15A C16A C17A C12A 0.0 . . . . ?
C13A C12A C17A C16A 0.0 . . . . ?
P1 C12A C17A C16A -174.3(15) . . . . ?
C6 P1 C18 C23 -42.5(8) . . . . ?
C12 P1 C18 C23 -156.4(8) . . . . ?
C1 P1 C18 C23 80.6(8) . . . . ?
C12A P1 C18 C23 -169.6(9) . . . . ?
C6 P1 C18 C19 141.7(7) . . . . ?
C12 P1 C18 C19 27.7(10) . . . . ?
C1 P1 C18 C19 -95.3(8) . . . . ?
C12A P1 C18 C19 14.6(11) . . . . ?
C23 C18 C19 C20 -0.7(14) . . . . ?
P1 C18 C19 C20 175.2(7) . . . . ?
C18 C19 C20 C21 0.3(14) . . . . ?
C19 C20 C21 C22 0.3(14) . . . . ?
C20 C21 C22 C23 -0.5(13) . . . . ?
C19 C18 C23 C22 0.5(14) . . . . ?
P1 C18 C23 C22 -175.5(7) . . . . ?
C21 C22 C23 C18 0.1(14) . . . . ?
C5 N1 C24 C25 82.0(10) . . . . ?
C3 N1 C24 C25 -102.4(8) . . . . ?
C5 N1 C24 C29 -100.6(9) . . . . ?
C3 N1 C24 C29 74.9(9) . . . . ?
C29 C24 C25 C26 -4.7(12) . . . . ?
N1 C24 C25 C26 172.6(8) . . . . ?
C29 C24 C25 C30 174.4(8) . . . . ?
N1 C24 C25 C30 -8.4(12) . . . . ?
C24 C25 C26 C27 1.2(15) . . . . ?
C30 C25 C26 C27 -177.9(10) . . . . ?
C25 C26 C27 C28 1.6(17) . . . . ?
C25 C26 C27 C31 -178.2(11) . . . . ?
C26 C27 C28 C29 -1.1(17) . . . . ?
C31 C27 C28 C29 178.7(11) . . . . ?
C27 C28 C29 C24 -2.1(15) . . . . ?
C27 C28 C29 C32 177.6(10) . . . . ?
C25 C24 C29 C28 5.1(12) . . . . ?
N1 C24 C29 C28 -172.2(8) . . . . ?
C25 C24 C29 C32 -174.6(8) . . . . ?
N1 C24 C29 C32 8.1(11) . . . . ?
C5 N2 C33 C34 -92.5(9) . . . . ?
C4 N2 C33 C34 87.1(9) . . . . ?
C5 N2 C33 C38 89.5(9) . . . . ?
C4 N2 C33 C38 -91.0(9) . . . . ?
C38 C33 C34 C35 3.2(10) . . . . ?
N2 C33 C34 C35 -174.8(6) . . . . ?
C38 C33 C34 C39 -176.0(7) . . . . ?
N2 C33 C34 C39 6.0(10) . . . . ?
C33 C34 C35 C36 -1.3(10) . . . . ?
C39 C34 C35 C36 177.9(7) . . . . ?
C34 C35 C36 C37 -0.8(11) . . . . ?
C34 C35 C36 C40 177.9(7) . . . . ?
C35 C36 C37 C38 1.0(12) . . . . ?
C40 C36 C37 C38 -177.6(8) . . . . ?
C36 C37 C38 C33 0.7(12) . . . . ?
C36 C37 C38 C41 179.1(8) . . . . ?
C34 C33 C38 C37 -2.9(11) . . . . ?
N2 C33 C38 C37 175.1(7) . . . . ?
C34 C33 C38 C41 178.8(7) . . . . ?
N2 C33 C38 C41 -3.3(11) . . . . ?
C47 P2 C42 C43 -106.3(11) . . . . ?
C59 P2 C42 C43 156.5(11) . . . . ?
C53 P2 C42 C43 53.6(12) . . . . ?
P2 C42 C43 C44 165.6(9) . . . . ?
C44 C43A C42A P2A -177.9(11) . . . . ?
C46 N3 C44 C43A -122.5(14) . . . . ?
C65 N3 C44 C43A 74.7(15) . . . . ?
C46 N3 C44 C45 -14.3(9) . . . . ?
C65 N3 C44 C45 -177.1(8) . . . . ?
C46 N3 C44 C43 -143.1(10) . . . . ?
C65 N3 C44 C43 54.2(11) . . . . ?
C42A C43A C44 N3 -89.3(15) . . . . ?
C42A C43A C44 C45 161.1(13) . . . . ?
C42 C43 C44 N3 -179.6(11) . . . . ?
C42 C43 C44 C45 69.4(14) . . . . ?
C46 N4 C45 C44 -10.8(10) . . . . ?
C74 N4 C45 C44 168.8(8) . . . . ?
N3 C44 C45 N4 14.4(9) . . . . ?
C43A C44 C45 N4 145.0(10) . . . . ?
C43 C44 C45 N4 125.5(10) . . . . ?
C74 N4 C46 N3 -177.7(8) . . . . ?
C45 N4 C46 N3 1.9(11) . . . . ?
C44 N3 C46 N4 8.7(11) . . . . ?
C65 N3 C46 N4 172.4(7) . . . . ?
C59 P2 C47 C48 134.5(10) . . . . ?
C53 P2 C47 C48 -111.4(10) . . . . ?
C42 P2 C47 C48 46.9(15) . . . . ?
C59 P2 C47 C52 -55.0(11) . . . . ?
C53 P2 C47 C52 59.1(13) . . . . ?
C42 P2 C47 C52 -142.6(10) . . . . ?
C52 C47 C48 C49 0.5(18) . . . . ?
P2 C47 C48 C49 171.4(10) . . . . ?
P2A C47 C48 C49 -176.5(10) . . . . ?
C47 C48 C49 C50 0.4(19) . . . . ?
C48 C49 C50 C51 -1.6(18) . . . . ?
C49 C50 C51 C52 2.0(16) . . . . ?
C50 C51 C52 C47 -1.1(14) . . . . ?
C48 C47 C52 C51 -0.1(15) . . . . ?
P2 C47 C52 C51 -170.2(8) . . . . ?
P2A C47 C52 C51 177.4(7) . . . . ?
C47 P2 C53 C54 29.9(11) . . . . ?
C59 P2 C53 C54 141.8(9) . . . . ?
C42 P2 C53 C54 -132.7(9) . . . . ?
C47 P2 C53 C58 -161.5(9) . . . . ?
C59 P2 C53 C58 -49.5(11) . . . . ?
C42 P2 C53 C58 36.0(13) . . . . ?
C59A P2A C53 C54 122.6(11) . . . . ?
C47 P2A C53 C54 1.7(11) . . . . ?
C42A P2A C53 C54 -83.6(11) . . . . ?
C59A P2A C53 C58 -55.2(10) . . . . ?
C47 P2A C53 C58 -176.1(7) . . . . ?
C42A P2A C53 C58 98.6(9) . . . . ?
C58 C53 C54 C55 -1.0(16) . . . . ?
P2 C53 C54 C55 168.4(9) . . . . ?
P2A C53 C54 C55 -178.6(9) . . . . ?
C53 C54 C55 C56 -1.7(17) . . . . ?
C54 C55 C56 C57 2.8(18) . . . . ?
C55 C56 C57 C58 -1.0(18) . . . . ?
C56 C57 C58 C53 -1.7(17) . . . . ?
C54 C53 C58 C57 2.7(16) . . . . ?
P2 C53 C58 C57 -165.1(9) . . . . ?
P2A C53 C58 C57 -179.3(9) . . . . ?
C47 P2 C59 C60 93.3(8) . . . . ?
C53 P2 C59 C60 -30.3(8) . . . . ?
C42 P2 C59 C60 -137.6(8) . . . . ?
C47 P2 C59 C64 -78.3(8) . . . . ?
C53 P2 C59 C64 158.1(7) . . . . ?
C42 P2 C59 C64 50.8(8) . . . . ?
C64 C59 C60 C61 0.0 . . . . ?
P2 C59 C60 C61 -171.4(10) . . . . ?
C59 C60 C61 C62 0.0 . . . . ?
C60 C61 C62 C63 0.0 . . . . ?
C61 C62 C63 C64 0.0 . . . . ?
C62 C63 C64 C59 0.0 . . . . ?
C60 C59 C64 C63 0.0 . . . . ?
P2 C59 C64 C63 171.6(10) . . . . ?
C64A C63A C62A C61A 0.0 . . . . ?
C63A C62A C61A C60A 0.0 . . . . ?
C62A C61A C60A C59A 0.0 . . . . ?
C61A C60A C59A C64A 0.0 . . . . ?
C61A C60A C59A P2A -178.2(12) . . . . ?
C53 P2A C59A C64A 168.3(8) . . . . ?
C47 P2A C59A C64A -77.4(10) . . . . ?
C42A P2A C59A C64A 28.9(16) . . . . ?
C53 P2A C59A C60A -13.5(11) . . . . ?
C47 P2A C59A C60A 100.8(9) . . . . ?
C42A P2A C59A C60A -152.9(11) . . . . ?
C60A C59A C64A C63A 0.0 . . . . ?
P2A C59A C64A C63A 178.3(11) . . . . ?
C62A C63A C64A C59A 0.0 . . . . ?
C46 N3 C65 C70 94.4(10) . . . . ?
C44 N3 C65 C70 -104.6(10) . . . . ?
C46 N3 C65 C66 -83.1(9) . . . . ?
C44 N3 C65 C66 77.9(10) . . . . ?
C70 C65 C66 C67 -0.8(13) . . . . ?
N3 C65 C66 C67 176.6(7) . . . . ?
C70 C65 C66 C71 -179.3(9) . . . . ?
N3 C65 C66 C71 -1.9(11) . . . . ?
C65 C66 C67 C68 -1.3(13) . . . . ?
C71 C66 C67 C68 177.3(9) . . . . ?
C66 C67 C68 C69 1.8(15) . . . . ?
C66 C67 C68 C72 -173.8(10) . . . . ?
C67 C68 C69 C70 -0.4(16) . . . . ?
C72 C68 C69 C70 175.2(11) . . . . ?
C66 C65 C70 C69 2.1(14) . . . . ?
N3 C65 C70 C69 -175.3(8) . . . . ?
C66 C65 C70 C73 -179.8(10) . . . . ?
N3 C65 C70 C73 2.8(14) . . . . ?
C68 C69 C70 C65 -1.5(16) . . . . ?
C68 C69 C70 C73 -179.7(11) . . . . ?
C46 N4 C74 C75 91.6(9) . . . . ?
C45 N4 C74 C75 -88.0(12) . . . . ?
C46 N4 C74 C79 -83.8(12) . . . . ?
C45 N4 C74 C79 96.6(10) . . . . ?
C79 C74 C75 C76 -0.2(13) . . . . ?
N4 C74 C75 C76 -175.5(8) . . . . ?
C79 C74 C75 C80 176.1(8) . . . . ?
N4 C74 C75 C80 0.8(12) . . . . ?
C74 C75 C76 C77 1.6(14) . . . . ?
C80 C75 C76 C77 -174.7(9) . . . . ?
C75 C76 C77 C78 -2.7(15) . . . . ?
C75 C76 C77 C81 178.0(9) . . . . ?
C76 C77 C78 C79 2.4(14) . . . . ?
C81 C77 C78 C79 -178.2(9) . . . . ?
C75 C74 C79 C78 0.0(12) . . . . ?
N4 C74 C79 C78 175.1(7) . . . . ?
C75 C74 C79 C82 -178.9(8) . . . . ?
N4 C74 C79 C82 -3.7(12) . . . . ?
C77 C78 C79 C74 -1.1(12) . . . . ?
C77 C78 C79 C82 177.8(8) . . . . ?
